data_1502901
loop_
_publ_author_name
'Jones, Amanda L.'
'Snyder, John K.'

_publ_section_title
;
 Synthesis of unique scaffolds via Diels-Alder cycloadditions of
 tetrasubstituted cyclohexadienes.
;
_journal_issue 7
_journal_name_full 'Organic letters'
_journal_page_first 1592
_journal_page_last 1595
_journal_paper_doi 10.1021/ol100318f
_journal_volume 12
_journal_year 2010
_chemical_formula_moiety 'C28 H27 N3 O5'
_chemical_formula_sum 'C28 H27 N3 O5'
_chemical_formula_weight 485.53
_chemical_name_systematic
; 
 ? 
;
_space_group_IT_number 14
_symmetry_cell_setting monoclinic
_symmetry_space_group_name_Hall '-P 2ybc'
_symmetry_space_group_name_H-M 'P 1 21/c 1'
_atom_sites_solution_hydrogens geom
_atom_sites_solution_primary direct
_atom_sites_solution_secondary difmap
_audit_creation_method SHELXL-97
_cell_angle_alpha 90.00
_cell_angle_beta 97.574(2)
_cell_angle_gamma 90.00
_cell_formula_units_Z 8
_cell_length_a 17.1179(6)
_cell_length_b 16.3282(6)
_cell_length_c 17.0034(6)
_cell_measurement_reflns_used 9622
_cell_measurement_temperature 173(2)
_cell_measurement_theta_max 28.29
_cell_measurement_theta_min 2.55
_cell_volume 4711.1(3)
_computing_cell_refinement 'Bruker SAINT+'
_computing_data_collection 'Bruker APEX2'
_computing_data_reduction 'Bruker SAINT+'
_computing_molecular_graphics 'Bruker SHELXTL'
_computing_publication_material 'Bruker SHELXTL'
_computing_structure_refinement 'SHELXL-97 (Sheldrick, 1997)'
_computing_structure_solution 'SHELXS-97 (Sheldrick, 1990)'
_diffrn_ambient_temperature 173(2)
_diffrn_measured_fraction_theta_full 0.996
_diffrn_measured_fraction_theta_max 0.996
_diffrn_measurement_device_type 'Bruker X8 APEX II diffractometer'
_diffrn_measurement_method 'phi and omega scans'
_diffrn_radiation_monochromator graphite
_diffrn_radiation_source 'fine-focus sealed tube'
_diffrn_radiation_type MoK\a
_diffrn_radiation_wavelength 0.71073
_diffrn_reflns_av_R_equivalents 0.0350
_diffrn_reflns_av_sigmaI/netI 0.0415
_diffrn_reflns_limit_h_max 13
_diffrn_reflns_limit_h_min -22
_diffrn_reflns_limit_k_max 21
_diffrn_reflns_limit_k_min -18
_diffrn_reflns_limit_l_max 22
_diffrn_reflns_limit_l_min -22
_diffrn_reflns_number 35249
_diffrn_reflns_theta_full 28.34
_diffrn_reflns_theta_max 28.34
_diffrn_reflns_theta_min 1.20
_diffrn_standards_number 0
_exptl_absorpt_coefficient_mu 0.095
_exptl_absorpt_correction_T_max 0.9720
_exptl_absorpt_correction_T_min 0.9451
_exptl_absorpt_correction_type multi-scan
_exptl_absorpt_process_details SADABS
_exptl_crystal_colour colourless
_exptl_crystal_density_diffrn 1.369
_exptl_crystal_density_method 'not measured'
_exptl_crystal_description block
_exptl_crystal_F_000 2048
_exptl_crystal_size_max 0.60
_exptl_crystal_size_mid 0.40
_exptl_crystal_size_min 0.30
_refine_diff_density_max 0.443
_refine_diff_density_min -0.316
_refine_diff_density_rms 0.045
_refine_ls_extinction_method none
_refine_ls_goodness_of_fit_ref 1.014
_refine_ls_hydrogen_treatment riding
_refine_ls_matrix_type full
_refine_ls_number_parameters 678
_refine_ls_number_reflns 11720
_refine_ls_number_restraints 12
_refine_ls_restrained_S_all 1.017
_refine_ls_R_factor_all 0.0778
_refine_ls_R_factor_gt 0.0457
_refine_ls_shift/su_max 0.029
_refine_ls_shift/su_mean 0.001
_refine_ls_structure_factor_coef Fsqd
_refine_ls_weighting_details 'calc w=1/[\s^2^(Fo^2^)+(0.0565P)^2^+1.6125P] where P=(Fo^2^+2Fc^2^)/3'
_refine_ls_weighting_scheme calc
_refine_ls_wR_factor_gt 0.1111
_refine_ls_wR_factor_ref 0.1317
_reflns_number_gt 7926
_reflns_number_total 11720
_reflns_threshold_expression >2sigma(I)
_cod_data_source_file ol100318f_si_004.cif
_cod_data_source_block m
_cod_depositor_comments
;
The following automatic conversions were performed:

'_symmetry_cell_setting' value 'Monoclinic' changed to 'monoclinic'
according to /home/saulius/struct/CIF-dictionaries/cif_core.dic
dictionary named 'cif_core.dic' version 2.4.2 from 2011-04-26.

Automatic conversion script
Id: cif_fix_values 1715 2011-07-08 13:25:40Z adriana 
;
_cod_original_sg_symbol_H-M P2(1)/c
_cod_database_code 1502901

loop_
_symmetry_equiv_pos_as_xyz
'x, y, z'
'-x, y+1/2, -z+1/2'
'-x, -y, -z'
'x, -y-1/2, z-1/2'

loop_
_atom_site_label
_atom_site_type_symbol
_atom_site_fract_x
_atom_site_fract_y
_atom_site_fract_z
_atom_site_U_iso_or_equiv
_atom_site_adp_type
_atom_site_occupancy
_atom_site_symmetry_multiplicity
_atom_site_calc_flag
_atom_site_refinement_flags
_atom_site_disorder_assembly
_atom_site_disorder_group
O1 O 0.42597(7) 0.06770(7) 0.11869(6) 0.0346(3) Uani 1 1 d . . .
O2 O 0.26787(7) 0.11178(8) 0.29792(8) 0.0439(3) Uani 1 1 d . . .
O4 O 0.57681(6) -0.17010(7) 0.32448(7) 0.0317(3) Uani 1 1 d . . .
O5 O 0.61761(7) 0.10223(7) 0.37728(7) 0.0336(3) Uani 1 1 d . . .
N1 N 0.50791(7) 0.01862(7) 0.37697(7) 0.0221(3) Uani 1 1 d . . .
N2 N 0.49249(7) -0.06594(7) 0.35431(7) 0.0227(3) Uani 1 1 d . . .
N3 N 0.62121(7) -0.03896(8) 0.35849(7) 0.0255(3) Uani 1 1 d . . .
C1 C 0.44293(8) 0.07555(9) 0.34523(8) 0.0211(3) Uani 1 1 d . . .
C2 C 0.36899(9) 0.03556(9) 0.37674(9) 0.0249(3) Uani 1 1 d . . .
H2A H 0.3818 0.0259 0.4351 0.030 Uiso 1 1 calc R . .
C3 C 0.35006(9) -0.04677(9) 0.33559(9) 0.0270(3) Uani 1 1 d . . .
H3A H 0.3034 -0.0388 0.2943 0.032 Uiso 1 1 calc R . .
C4 C 0.33339(11) -0.11994(10) 0.38612(11) 0.0366(4) Uani 1 1 d . . .
H4A H 0.2783 -0.1191 0.3980 0.044 Uiso 1 1 calc R . .
H4B H 0.3695 -0.1208 0.4366 0.044 Uiso 1 1 calc R . .
C5 C 0.34800(11) -0.19398(10) 0.33378(11) 0.0394(4) Uani 1 1 d . . .
H5A H 0.3746 -0.2385 0.3666 0.047 Uiso 1 1 calc R . .
H5B H 0.2974 -0.2152 0.3064 0.047 Uiso 1 1 calc R . .
C6 C 0.40055(10) -0.16386(9) 0.27285(10) 0.0307(4) Uani 1 1 d . . .
H6A H 0.4494 -0.1968 0.2764 0.037 Uiso 1 1 calc R . .
H6B H 0.3723 -0.1684 0.2183 0.037 Uiso 1 1 calc R . .
C7 C 0.41987(9) -0.07449(9) 0.29328(9) 0.0245(3) Uani 1 1 d . . .
C8 C 0.42689(9) -0.01151(9) 0.23068(9) 0.0245(3) Uani 1 1 d . . .
C9 C 0.41302(10) -0.01493(10) 0.14237(9) 0.0309(4) Uani 1 1 d . . .
H9A H 0.4504 -0.0529 0.1216 0.037 Uiso 1 1 calc R . .
H9B H 0.3585 -0.0327 0.1233 0.037 Uiso 1 1 calc R . .
C10 C 0.42860(10) 0.12221(10) 0.18558(9) 0.0283(3) Uani 1 1 d . . .
H10C H 0.3802 0.1559 0.1822 0.034 Uiso 1 1 calc R . .
H10D H 0.4749 0.1589 0.1887 0.034 Uiso 1 1 calc R . .
C11 C 0.43476(9) 0.06558(9) 0.25564(8) 0.0228(3) Uani 1 1 d . . .
C12 C 0.45659(8) 0.15952(9) 0.38294(8) 0.0228(3) Uani 1 1 d . . .
C13 C 0.43758(10) 0.23086(9) 0.34091(9) 0.0285(3) Uani 1 1 d . . .
H13B H 0.4210 0.2285 0.2854 0.034 Uiso 1 1 calc R . .
C14 C 0.44262(11) 0.30594(10) 0.37959(10) 0.0364(4) Uani 1 1 d . . .
H14B H 0.4300 0.3547 0.3501 0.044 Uiso 1 1 calc R . .
C15 C 0.46568(11) 0.31049(11) 0.46014(10) 0.0392(4) Uani 1 1 d . . .
H15B H 0.4691 0.3620 0.4863 0.047 Uiso 1 1 calc R . .
C16 C 0.48380(11) 0.23930(11) 0.50255(10) 0.0373(4) Uani 1 1 d . . .
H16B H 0.4993 0.2419 0.5582 0.045 Uiso 1 1 calc R . .
C17 C 0.47956(10) 0.16443(10) 0.46462(9) 0.0305(4) Uani 1 1 d . . .
H17B H 0.4924 0.1159 0.4943 0.037 Uiso 1 1 calc R . .
C18 C 0.30163(9) 0.09560(10) 0.36279(10) 0.0295(3) Uani 1 1 d D . .
O3 O 0.28628(7) 0.12934(8) 0.42942(7) 0.0420(3) Uani 1 1 d D . .
C19 C 0.22877(13) 0.19614(13) 0.42222(13) 0.0546(6) Uani 1 1 d D . .
H19I H 0.2362 0.2313 0.3764 0.066 Uiso 1 1 calc R . .
H19J H 0.1746 0.1737 0.4138 0.066 Uiso 1 1 calc R . .
C20 C 0.24056(17) 0.24330(15) 0.49459(14) 0.0720(8) Uani 1 1 d D . .
H20M H 0.2017 0.2877 0.4916 0.108 Uiso 1 1 calc R . .
H20N H 0.2938 0.2665 0.5016 0.108 Uiso 1 1 calc R . .
H20O H 0.2341 0.2077 0.5397 0.108 Uiso 1 1 calc R . .
C21 C 0.58582(9) 0.03637(9) 0.37040(9) 0.0243(3) Uani 1 1 d . . .
C22 C 0.56479(9) -0.09989(9) 0.34202(8) 0.0243(3) Uani 1 1 d . . .
C23 C 0.70451(9) -0.05006(9) 0.36113(9) 0.0274(3) Uani 1 1 d . . .
C24 C 0.75431(10) -0.01214(11) 0.42103(10) 0.0346(4) Uani 1 1 d . . .
H24B H 0.7333 0.0201 0.4597 0.041 Uiso 1 1 calc R . .
C25 C 0.83495(11) -0.02177(12) 0.42390(12) 0.0440(5) Uani 1 1 d . . .
H25B H 0.8694 0.0045 0.4645 0.053 Uiso 1 1 calc R . .
C26 C 0.86570(11) -0.06924(12) 0.36819(13) 0.0458(5) Uani 1 1 d . . .
H26B H 0.9211 -0.0758 0.3707 0.055 Uiso 1 1 calc R . .
C27 C 0.81568(11) -0.10705(11) 0.30887(12) 0.0412(4) Uani 1 1 d . . .
H27B H 0.8368 -0.1398 0.2706 0.049 Uiso 1 1 calc R . .
C28 C 0.73441(10) -0.09745(10) 0.30468(10) 0.0340(4) Uani 1 1 d . . .
H28B H 0.7000 -0.1231 0.2636 0.041 Uiso 1 1 calc R . .
O1A O 0.07593(8) 0.58083(7) 0.87381(6) 0.0382(3) Uani 1 1 d . . .
O2A O 0.22895(8) 0.63428(8) 0.67611(9) 0.0505(4) Uani 1 1 d . A .
O4A O -0.08087(7) 0.34909(7) 0.66452(7) 0.0330(3) Uani 1 1 d . . .
O5A O -0.12267(6) 0.62386(7) 0.62711(7) 0.0319(3) Uani 1 1 d . . .
N1A N -0.01432(7) 0.54064(7) 0.61728(7) 0.0221(3) Uani 1 1 d . . .
N2A N 0.00208(7) 0.45494(7) 0.63524(7) 0.0235(3) Uani 1 1 d . . .
N3A N -0.12567(7) 0.48192(8) 0.63997(7) 0.0253(3) Uani 1 1 d . . .
C1A C 0.05276(8) 0.59602(9) 0.64736(8) 0.0217(3) Uani 1 1 d . . .
C2A C 0.12284(9) 0.55501(9) 0.60968(9) 0.0249(3) Uani 1 1 d . A .
H2AA H 0.1045 0.5440 0.5524 0.030 Uiso 1 1 calc R . .
C3A C 0.14471(9) 0.47335(9) 0.65066(9) 0.0264(3) Uani 1 1 d . . .
H3AA H 0.1918 0.4826 0.6912 0.032 Uiso 1 1 calc R . .
C4A C 0.16210(10) 0.40062(10) 0.59991(10) 0.0331(4) Uani 1 1 d . . .
H4AA H 0.2174 0.4018 0.5888 0.040 Uiso 1 1 calc R . .
H4AB H 0.1266 0.4003 0.5490 0.040 Uiso 1 1 calc R . .
C5A C 0.14704(11) 0.32571(10) 0.65059(10) 0.0353(4) Uani 1 1 d . . .
H5AA H 0.1975 0.3035 0.6772 0.042 Uiso 1 1 calc R . .
H5AB H 0.1199 0.2822 0.6168 0.042 Uiso 1 1 calc R . .
C6A C 0.09501(9) 0.35454(9) 0.71263(10) 0.0301(3) Uani 1 1 d . . .
H6AA H 0.0459 0.3218 0.7086 0.036 Uiso 1 1 calc R . .
H6AB H 0.1235 0.3486 0.7669 0.036 Uiso 1 1 calc R . .
C7A C 0.07616(9) 0.44439(9) 0.69433(9) 0.0241(3) Uani 1 1 d . . .
C8A C 0.07168(9) 0.50547(9) 0.75921(9) 0.0249(3) Uani 1 1 d . . .
C9A C 0.08798(11) 0.49910(10) 0.84741(9) 0.0320(4) Uani 1 1 d . . .
H9AA H 0.0512 0.4604 0.8682 0.038 Uiso 1 1 calc R . .
H9AB H 0.1427 0.4808 0.8644 0.038 Uiso 1 1 calc R . .
C10A C 0.07244(10) 0.63747(10) 0.80870(9) 0.0310(4) Uani 1 1 d . . .
H10A H 0.1211 0.6708 0.8122 0.037 Uiso 1 1 calc R . .
H10B H 0.0265 0.6745 0.8077 0.037 Uiso 1 1 calc R . .
C11A C 0.06441(9) 0.58324(9) 0.73654(8) 0.0238(3) Uani 1 1 d . . .
C12A C 0.03875(8) 0.68150(9) 0.61350(8) 0.0231(3) Uani 1 1 d . . .
C13A C 0.05752(10) 0.75099(10) 0.65912(9) 0.0289(3) Uani 1 1 d . . .
H13A H 0.0745 0.7458 0.7144 0.035 Uiso 1 1 calc R . .
C14A C 0.05154(11) 0.82810(10) 0.62427(10) 0.0352(4) Uani 1 1 d . . .
H14A H 0.0642 0.8753 0.6561 0.042 Uiso 1 1 calc R . .
C15A C 0.02753(10) 0.83695(11) 0.54427(10) 0.0361(4) Uani 1 1 d . . .
H15A H 0.0231 0.8899 0.5209 0.043 Uiso 1 1 calc R . .
C16A C 0.01001(11) 0.76788(11) 0.49837(10) 0.0364(4) Uani 1 1 d . . .
H16A H -0.0060 0.7734 0.4430 0.044 Uiso 1 1 calc R . .
C17A C 0.01562(10) 0.69082(10) 0.53240(9) 0.0310(4) Uani 1 1 d . . .
H17A H 0.0036 0.6438 0.5001 0.037 Uiso 1 1 calc R . .
C18A C 0.19170(10) 0.61273(11) 0.61488(11) 0.0348(4) Uani 1 1 d D . .
O3A O 0.20717(19) 0.63027(19) 0.54019(18) 0.0403(6) Uani 0.746(7) 1 d PD A 1
C19A C 0.26950(19) 0.6904(2) 0.5339(2) 0.0494(9) Uani 0.746(7) 1 d PD A 1
H19A H 0.3130 0.6816 0.5775 0.059 Uiso 0.746(7) 1 calc PR A 1
H19B H 0.2907 0.6826 0.4830 0.059 Uiso 0.746(7) 1 calc PR A 1
C20A C 0.2400(2) 0.7738(2) 0.5380(3) 0.0649(12) Uani 0.746(7) 1 d PD A 1
H20A H 0.2830 0.8126 0.5341 0.097 Uiso 0.746(7) 1 calc PR A 1
H20B H 0.2194 0.7818 0.5886 0.097 Uiso 0.746(7) 1 calc PR A 1
H20C H 0.1978 0.7831 0.4941 0.097 Uiso 0.746(7) 1 calc PR A 1
O3' O 0.1978(6) 0.6595(6) 0.5570(6) 0.055(2) Uani 0.254(7) 1 d PD A 2
C19' C 0.2527(8) 0.7284(9) 0.5647(10) 0.086(5) Uani 0.254(7) 1 d PD A 2
H19C H 0.2245 0.7788 0.5451 0.104 Uiso 0.254(7) 1 calc PR A 2
H19D H 0.2730 0.7366 0.6215 0.104 Uiso 0.254(7) 1 calc PR A 2
C20' C 0.3147(11) 0.7153(10) 0.5228(10) 0.194(12) Uani 0.254(7) 1 d PD A 2
H20D H 0.3479 0.7644 0.5254 0.291 Uiso 0.254(7) 1 calc PR A 2
H20E H 0.2946 0.7034 0.4674 0.291 Uiso 0.254(7) 1 calc PR A 2
H20F H 0.3459 0.6688 0.5458 0.291 Uiso 0.254(7) 1 calc PR A 2
C21A C -0.09097(9) 0.55776(9) 0.62928(8) 0.0240(3) Uani 1 1 d . . .
C22A C -0.06928(9) 0.42001(9) 0.64991(9) 0.0250(3) Uani 1 1 d . . .
C23A C -0.20842(9) 0.46962(9) 0.64061(9) 0.0264(3) Uani 1 1 d . . .
C24A C -0.26090(10) 0.50684(11) 0.58259(10) 0.0340(4) Uani 1 1 d . . .
H24A H -0.2421 0.5403 0.5434 0.041 Uiso 1 1 calc R . .
C25A C -0.34090(10) 0.49491(12) 0.58227(12) 0.0431(4) Uani 1 1 d . . .
H25A H -0.3773 0.5202 0.5426 0.052 Uiso 1 1 calc R . .
C26A C -0.36817(11) 0.44649(12) 0.63928(13) 0.0456(5) Uani 1 1 d . . .
H26A H -0.4232 0.4382 0.6386 0.055 Uiso 1 1 calc R . .
C27A C -0.31552(11) 0.41007(11) 0.69733(12) 0.0406(4) Uani 1 1 d . . .
H27A H -0.3345 0.3770 0.7367 0.049 Uiso 1 1 calc R . .
C28A C -0.23501(10) 0.42151(10) 0.69857(10) 0.0327(4) Uani 1 1 d . . .
H28A H -0.1987 0.3967 0.7386 0.039 Uiso 1 1 calc R . .

loop_
_atom_site_aniso_label
_atom_site_aniso_U_11
_atom_site_aniso_U_22
_atom_site_aniso_U_33
_atom_site_aniso_U_23
_atom_site_aniso_U_13
_atom_site_aniso_U_12
O1 0.0541(8) 0.0277(6) 0.0221(5) -0.0006(4) 0.0049(5) 0.0007(5)
O2 0.0363(7) 0.0487(8) 0.0442(7) -0.0025(6) -0.0040(6) 0.0154(6)
O4 0.0340(6) 0.0212(6) 0.0392(6) -0.0032(5) 0.0018(5) 0.0056(5)
O5 0.0294(6) 0.0232(6) 0.0489(7) -0.0055(5) 0.0076(5) -0.0021(5)
N1 0.0244(6) 0.0175(6) 0.0243(6) -0.0005(5) 0.0025(5) 0.0019(5)
N2 0.0252(6) 0.0177(6) 0.0246(6) -0.0004(5) 0.0009(5) 0.0010(5)
N3 0.0243(6) 0.0223(7) 0.0298(7) -0.0020(5) 0.0033(5) 0.0027(5)
C1 0.0219(7) 0.0193(7) 0.0222(7) 0.0018(5) 0.0031(5) 0.0029(5)
C2 0.0247(8) 0.0245(8) 0.0266(7) 0.0021(6) 0.0069(6) 0.0018(6)
C3 0.0239(8) 0.0236(8) 0.0335(8) 0.0019(6) 0.0039(6) -0.0006(6)
C4 0.0344(9) 0.0307(9) 0.0458(10) 0.0071(8) 0.0096(8) -0.0044(7)
C5 0.0419(10) 0.0247(9) 0.0510(11) 0.0050(8) 0.0033(8) -0.0053(7)
C6 0.0309(8) 0.0213(8) 0.0384(9) -0.0014(6) -0.0015(7) -0.0010(6)
C7 0.0246(7) 0.0204(7) 0.0277(7) 0.0005(6) 0.0008(6) 0.0019(6)
C8 0.0244(7) 0.0250(8) 0.0238(7) -0.0014(6) 0.0016(6) 0.0024(6)
C9 0.0402(9) 0.0260(8) 0.0258(8) -0.0017(6) 0.0019(7) 0.0024(7)
C10 0.0381(9) 0.0253(8) 0.0217(7) -0.0002(6) 0.0045(6) 0.0021(7)
C11 0.0237(7) 0.0217(7) 0.0230(7) 0.0010(6) 0.0032(6) 0.0024(6)
C12 0.0235(7) 0.0215(7) 0.0237(7) -0.0014(6) 0.0049(6) 0.0014(6)
C13 0.0380(9) 0.0235(8) 0.0240(7) 0.0000(6) 0.0037(6) 0.0010(7)
C14 0.0523(11) 0.0223(8) 0.0342(9) 0.0006(7) 0.0040(8) 0.0022(7)
C15 0.0544(11) 0.0264(9) 0.0363(9) -0.0091(7) 0.0041(8) 0.0021(8)
C16 0.0505(11) 0.0357(10) 0.0246(8) -0.0064(7) 0.0006(7) 0.0045(8)
C17 0.0381(9) 0.0277(8) 0.0252(8) 0.0015(6) 0.0024(7) 0.0038(7)
C18 0.0254(8) 0.0257(8) 0.0385(9) -0.0021(7) 0.0079(7) 0.0004(6)
O3 0.0424(7) 0.0420(7) 0.0428(7) -0.0071(6) 0.0106(6) 0.0156(6)
C19 0.0494(12) 0.0514(13) 0.0626(13) -0.0151(10) 0.0058(10) 0.0237(10)
C20 0.100(2) 0.0574(15) 0.0574(14) -0.0148(11) 0.0041(13) 0.0374(14)
C21 0.0262(8) 0.0235(8) 0.0236(7) -0.0002(6) 0.0044(6) 0.0028(6)
C22 0.0272(8) 0.0238(8) 0.0214(7) 0.0019(6) 0.0014(6) 0.0026(6)
C23 0.0253(8) 0.0253(8) 0.0324(8) 0.0059(6) 0.0067(6) 0.0037(6)
C24 0.0299(9) 0.0344(9) 0.0392(9) 0.0008(7) 0.0039(7) -0.0002(7)
C25 0.0293(9) 0.0429(11) 0.0583(12) 0.0070(9) 0.0000(8) -0.0026(8)
C26 0.0280(9) 0.0447(11) 0.0662(13) 0.0184(10) 0.0125(9) 0.0055(8)
C27 0.0410(10) 0.0372(10) 0.0501(11) 0.0123(8) 0.0232(9) 0.0139(8)
C28 0.0366(9) 0.0312(9) 0.0356(9) 0.0046(7) 0.0098(7) 0.0076(7)
O1A 0.0616(8) 0.0323(7) 0.0212(5) 0.0001(5) 0.0072(5) 0.0004(6)
O2A 0.0355(7) 0.0483(8) 0.0635(9) 0.0048(7) -0.0088(6) -0.0158(6)
O4A 0.0322(6) 0.0234(6) 0.0430(7) 0.0029(5) 0.0028(5) -0.0058(5)
O5A 0.0291(6) 0.0251(6) 0.0424(7) 0.0040(5) 0.0079(5) 0.0019(5)
N1A 0.0237(6) 0.0189(6) 0.0237(6) 0.0000(5) 0.0034(5) -0.0030(5)
N2A 0.0255(6) 0.0189(6) 0.0262(6) -0.0006(5) 0.0035(5) -0.0012(5)
N3A 0.0234(6) 0.0234(7) 0.0295(7) 0.0021(5) 0.0053(5) -0.0031(5)
C1A 0.0219(7) 0.0214(7) 0.0221(7) -0.0016(5) 0.0034(5) -0.0037(6)
C2A 0.0251(8) 0.0239(8) 0.0270(7) -0.0019(6) 0.0079(6) -0.0024(6)
C3A 0.0236(8) 0.0258(8) 0.0305(8) -0.0016(6) 0.0055(6) -0.0005(6)
C4A 0.0318(9) 0.0309(9) 0.0379(9) -0.0052(7) 0.0097(7) 0.0021(7)
C5A 0.0411(10) 0.0243(8) 0.0404(9) -0.0041(7) 0.0053(8) 0.0012(7)
C6A 0.0289(8) 0.0237(8) 0.0372(9) 0.0025(7) 0.0026(7) 0.0007(6)
C7A 0.0230(7) 0.0228(8) 0.0261(7) 0.0012(6) 0.0019(6) -0.0004(6)
C8A 0.0246(7) 0.0264(8) 0.0239(7) 0.0014(6) 0.0038(6) -0.0028(6)
C9A 0.0414(9) 0.0299(9) 0.0247(8) 0.0020(6) 0.0046(7) -0.0024(7)
C10A 0.0436(10) 0.0277(9) 0.0219(7) -0.0003(6) 0.0048(7) -0.0025(7)
C11A 0.0246(7) 0.0254(8) 0.0216(7) -0.0016(6) 0.0037(6) -0.0027(6)
C12A 0.0233(7) 0.0223(7) 0.0241(7) 0.0011(6) 0.0052(6) -0.0019(6)
C13A 0.0369(9) 0.0241(8) 0.0255(8) -0.0006(6) 0.0036(6) 0.0002(7)
C14A 0.0470(10) 0.0225(8) 0.0360(9) -0.0022(7) 0.0045(8) -0.0014(7)
C15A 0.0433(10) 0.0269(9) 0.0377(9) 0.0099(7) 0.0042(8) -0.0014(7)
C16A 0.0441(10) 0.0368(10) 0.0270(8) 0.0076(7) 0.0002(7) -0.0083(8)
C17A 0.0376(9) 0.0291(9) 0.0258(8) 0.0001(6) 0.0021(7) -0.0079(7)
C18A 0.0252(8) 0.0301(9) 0.0499(10) 0.0060(8) 0.0075(8) -0.0016(7)
O3A 0.0474(13) 0.0326(15) 0.0462(13) -0.0019(11) 0.0255(10) -0.0136(12)
C19A 0.0452(18) 0.0460(19) 0.063(2) 0.0078(15) 0.0293(15) -0.0147(14)
C20A 0.0552(19) 0.043(2) 0.098(3) 0.0189(19) 0.0156(18) -0.0198(16)
O3' 0.058(5) 0.042(5) 0.071(6) -0.007(4) 0.035(4) -0.024(4)
C19' 0.089(10) 0.076(11) 0.108(11) -0.030(9) 0.068(8) -0.057(9)
C20' 0.30(3) 0.131(14) 0.199(18) -0.105(13) 0.214(19) -0.142(17)
C21A 0.0256(8) 0.0254(8) 0.0211(7) 0.0013(6) 0.0039(6) -0.0022(6)
C22A 0.0271(8) 0.0249(8) 0.0228(7) -0.0011(6) 0.0027(6) -0.0027(6)
C23A 0.0236(8) 0.0263(8) 0.0305(8) -0.0041(6) 0.0080(6) -0.0037(6)
C24A 0.0289(8) 0.0352(9) 0.0382(9) 0.0019(7) 0.0058(7) -0.0004(7)
C25A 0.0272(9) 0.0419(11) 0.0590(12) -0.0058(9) 0.0015(8) 0.0025(8)
C26A 0.0274(9) 0.0402(11) 0.0720(14) -0.0140(10) 0.0172(9) -0.0057(8)
C27A 0.0419(10) 0.0319(10) 0.0531(11) -0.0080(8) 0.0254(9) -0.0111(8)
C28A 0.0360(9) 0.0305(9) 0.0335(9) -0.0027(7) 0.0111(7) -0.0062(7)

loop_
_atom_type_symbol
_atom_type_description
_atom_type_scat_dispersion_real
_atom_type_scat_dispersion_imag
_atom_type_scat_source
C C 0.0033 0.0016 'International Tables Vol C Tables 4.2.6.8 and 6.1.1.4'
H H 0.0000 0.0000 'International Tables Vol C Tables 4.2.6.8 and 6.1.1.4'
N N 0.0061 0.0033 'International Tables Vol C Tables 4.2.6.8 and 6.1.1.4'
O O 0.0106 0.0060 'International Tables Vol C Tables 4.2.6.8 and 6.1.1.4'

loop_
_geom_angle_atom_site_label_1
_geom_angle_atom_site_label_2
_geom_angle_atom_site_label_3
_geom_angle
C9 O1 C10 110.47(11)
C21 N1 N2 108.78(11)
C21 N1 C1 121.33(12)
N2 N1 C1 113.32(11)
C22 N2 N1 106.51(11)
C22 N2 C7 121.57(12)
N1 N2 C7 111.96(10)
C22 N3 C21 110.88(12)
C22 N3 C23 125.35(13)
C21 N3 C23 123.76(13)
N1 C1 C12 110.06(11)
N1 C1 C11 105.14(11)
C12 C1 C11 120.58(12)
N1 C1 C2 102.23(11)
C12 C1 C2 108.40(11)
C11 C1 C2 108.88(12)
C18 C2 C3 112.81(13)
C18 C2 C1 107.95(12)
C3 C2 C1 109.81(12)
C4 C3 C2 118.43(13)
C4 C3 C7 104.35(13)
C2 C3 C7 109.93(12)
C3 C4 C5 103.48(14)
C6 C5 C4 106.97(13)
C7 C6 C5 106.29(13)
C8 C7 N2 106.73(12)
C8 C7 C6 122.04(13)
N2 C7 C6 112.15(12)
C8 C7 C3 105.67(12)
N2 C7 C3 105.63(12)
C6 C7 C3 103.23(12)
C11 C8 C9 110.68(13)
C11 C8 C7 115.96(13)
C9 C8 C7 132.39(13)
O1 C9 C8 103.76(12)
O1 C10 C11 103.74(12)
C8 C11 C10 109.66(13)
C8 C11 C1 114.42(13)
C10 C11 C1 135.81(13)
C13 C12 C17 118.84(14)
C13 C12 C1 121.98(13)
C17 C12 C1 118.68(13)
C12 C13 C14 120.21(14)
C15 C14 C13 120.71(16)
C14 C15 C16 119.28(16)
C17 C16 C15 120.48(15)
C16 C17 C12 120.46(15)
O2 C18 O3 124.72(15)
O2 C18 C2 123.43(15)
O3 C18 C2 111.82(14)
C18 O3 C19 116.62(14)
C20 C19 O3 108.02(17)
O5 C21 N1 127.40(14)
O5 C21 N3 126.95(14)
N1 C21 N3 105.56(12)
O4 C22 N3 126.33(14)
O4 C22 N2 126.60(14)
N3 C22 N2 106.97(12)
C28 C23 C24 120.83(15)
C28 C23 N3 120.47(15)
C24 C23 N3 118.69(14)
C23 C24 C25 119.31(17)
C26 C25 C24 120.55(18)
C27 C26 C25 119.79(17)
C26 C27 C28 120.43(18)
C23 C28 C27 119.09(17)
C9A O1A C10A 110.57(11)
C21A N1A N2A 108.95(11)
C21A N1A C1A 121.83(12)
N2A N1A C1A 113.07(11)
C22A N2A N1A 106.33(11)
C22A N2A C7A 120.50(12)
N1A N2A C7A 111.68(11)
C22A N3A C21A 111.09(12)
C22A N3A C23A 124.59(13)
C21A N3A C23A 124.31(13)
N1A C1A C12A 110.49(11)
N1A C1A C11A 104.60(11)
C12A C1A C11A 119.95(12)
N1A C1A C2A 101.21(11)
C12A C1A C2A 109.04(12)
C11A C1A C2A 109.87(12)
C18A C2A C3A 112.17(13)
C18A C2A C1A 109.97(13)
C3A C2A C1A 109.76(12)
C4A C3A C2A 118.51(13)
C4A C3A C7A 104.59(13)
C2A C3A C7A 109.31(12)
C3A C4A C5A 104.09(13)
C4A C5A C6A 107.18(13)
C7A C6A C5A 106.25(13)
C8A C7A N2A 106.99(12)
C8A C7A C6A 121.37(13)
N2A C7A C6A 112.30(12)
C8A C7A C3A 105.45(12)
N2A C7A C3A 105.56(12)
C6A C7A C3A 103.83(12)
C11A C8A C9A 110.87(14)
C11A C8A C7A 115.80(13)
C9A C8A C7A 132.32(14)
O1A C9A C8A 103.56(12)
O1A C10A C11A 103.85(12)
C8A C11A C10A 109.33(13)
C8A C11A C1A 114.61(13)
C10A C11A C1A 136.03(13)
C13A C12A C17A 118.61(14)
C13A C12A C1A 121.78(13)
C17A C12A C1A 119.13(13)
C12A C13A C14A 120.24(14)
C15A C14A C13A 120.83(16)
C14A C15A C16A 119.15(15)
C15A C16A C17A 120.55(15)
C16A C17A C12A 120.60(15)
O2A C18A O3' 114.2(5)
O2A C18A O3A 127.0(2)
O3' C18A O3A 25.6(4)
O2A C18A C2A 123.93(16)
O3' C18A C2A 118.6(5)
O3A C18A C2A 108.94(19)
C18A O3A C19A 116.3(3)
C20A C19A O3A 111.3(3)
C18A O3' C19' 121.0(10)
C20' C19' O3' 111.5(13)
O5A C21A N1A 127.45(14)
O5A C21A N3A 126.90(14)
N1A C21A N3A 105.56(12)
O4A C22A N3A 126.28(14)
O4A C22A N2A 126.79(14)
N3A C22A N2A 106.84(12)
C28A C23A C24A 120.90(15)
C28A C23A N3A 120.24(14)
C24A C23A N3A 118.86(14)
C25A C24A C23A 119.36(17)
C26A C25A C24A 120.32(18)
C25A C26A C27A 120.00(17)
C26A C27A C28A 120.40(17)
C23A C28A C27A 119.00(17)

loop_
_geom_bond_atom_site_label_1
_geom_bond_atom_site_label_2
_geom_bond_distance
O1 C9 1.434(2)
O1 C10 1.4403(18)
O2 C18 1.205(2)
O4 C22 1.2090(18)
O5 C21 1.2040(18)
N1 C21 1.3835(19)
N1 N2 1.4483(17)
N1 C1 1.4949(18)
N2 C22 1.3967(19)
N2 C7 1.5171(18)
N3 C22 1.3892(19)
N3 C21 1.3976(19)
N3 C23 1.4323(19)
C1 C12 1.519(2)
C1 C11 1.5200(19)
C1 C2 1.579(2)
C2 C18 1.508(2)
C2 C3 1.530(2)
C3 C4 1.520(2)
C3 C7 1.542(2)
C4 C5 1.541(2)
C5 C6 1.540(2)
C6 C7 1.526(2)
C7 C8 1.496(2)
C8 C11 1.330(2)
C8 C9 1.490(2)
C10 C11 1.501(2)
C12 C13 1.383(2)
C12 C17 1.395(2)
C13 C14 1.388(2)
C14 C15 1.377(2)
C15 C16 1.381(2)
C16 C17 1.380(2)
C18 O3 1.317(2)
O3 C19 1.464(2)
C19 C20 1.443(3)
C23 C28 1.382(2)
C23 C24 1.385(2)
C24 C25 1.384(2)
C25 C26 1.381(3)
C26 C27 1.380(3)
C27 C28 1.393(2)
O1A C9A 1.432(2)
O1A C10A 1.4377(19)
O2A C18A 1.200(2)
O4A C22A 1.2062(18)
O5A C21A 1.2064(18)
N1A C21A 1.3828(19)
N1A N2A 1.4518(17)
N1A C1A 1.4976(18)
N2A C22A 1.4000(19)
N2A C7A 1.5203(19)
N3A C22A 1.3925(19)
N3A C21A 1.3956(19)
N3A C23A 1.4321(19)
C1A C12A 1.517(2)
C1A C11A 1.5175(19)
C1A C2A 1.581(2)
C2A C18A 1.503(2)
C2A C3A 1.528(2)
C3A C4A 1.520(2)
C3A C7A 1.543(2)
C4A C5A 1.537(2)
C5A C6A 1.541(2)
C6A C7A 1.525(2)
C7A C8A 1.497(2)
C8A C11A 1.328(2)
C8A C9A 1.493(2)
C10A C11A 1.505(2)
C12A C13A 1.388(2)
C12A C17A 1.392(2)
C13A C14A 1.390(2)
C14A C15A 1.376(2)
C15A C16A 1.382(2)
C16A C17A 1.383(2)
C18A O3' 1.261(9)
C18A O3A 1.362(3)
O3A C19A 1.464(4)
C19A C20A 1.457(5)
O3' C19' 1.460(11)
C19' C20' 1.371(13)
C23A C28A 1.383(2)
C23A C24A 1.384(2)
C24A C25A 1.383(2)
C25A C26A 1.379(3)
C26A C27A 1.381(3)
C27A C28A 1.388(2)
